data_2106103
loop_
_publ_author_name
'Ling, R.G.'
'Belin, C.'

_publ_section_title
;
 Structure of the intermetallic compound Na22 Ga39 (36.07% Na)
;
_journal_name_full 'Acta Crystallographica B (24,1968-38,1982)'
_journal_page_first 1101
_journal_page_last 1104
_journal_volume 38
_journal_year 1982
_chemical_formula_sum 'Ga39 Na22'
_space_group_IT_number 62
_symmetry_space_group_name_Hall '-P 2ac 2n'
_symmetry_space_group_name_H-M 'P n m a'
_cell_angle_alpha 90
_cell_angle_beta 90
_cell_angle_gamma 90
_cell_formula_units_Z 4
_cell_length_a 15.585
_cell_length_b 14.984
_cell_length_c 21.632
_cell_volume 5051.627
_citation_journal_id_ASTM ACBCAR
_cod_data_source_file Ling_ACBCAR_1982_232.cif
_cod_data_source_block Ga39Na22
_cod_database_code 2106103

loop_
_symmetry_equiv_pos_as_xyz
x,y,z
-x+1/2,-y,z+1/2
x+1/2,-y+1/2,-z+1/2
-x,y+1/2,-z
-x,-y,-z
x-1/2,y,-z-1/2
-x-1/2,y-1/2,z-1/2
x,-y-1/2,z

loop_
_atom_site_label
_atom_site_type_symbol
_atom_site_fract_x
_atom_site_fract_y
_atom_site_fract_z
_atom_site_occupancy
_atom_site_U_iso_or_equiv
Ga9 Ga 0.7079 0.3444 0.0859 1 0.0
Na2 Na 0.4182 0.4237 0.1583 1 0.0
Na5 Na 0.5147 0.6265 0.1301 1 0.0
Na11 Na 0.7988 0.75 0.7227 1 0.0
Ga12 Ga 0.1446 0.4264 0.0288 1 0.0
Na1 Na 0.3306 0.4338 0.3055 1 0.0
Ga21 Ga 0.6236 0.75 0.0345 1 0.0
Na12 Na 0.1948 0.75 0.0285 1 0.0
Ga17 Ga 0.4241 0.75 0.2378 1 0.0
Na15 Na 0.9254 0.75 0.4914 1 0.0
Ga8 Ga 0.8391 0.66 0.1754 1 0.0
Ga11 Ga 0.7101 0.65 -0.0573 1 0.0
Ga15 Ga 0.0293 0.3846 0.2276 1 0.0
Na14 Na 0.6064 0.75 0.6199 1 0.0
Ga13 Ga 0.5694 0.4443 0.0621 1 0.0
Na3 Na 0.7187 0.5613 0.0786 1 0.0
Na8 Na 0.4774 0.75 0.8736 1 0.0
Ga16 Ga 0.9976 0.3357 0.0042 1 0.0
Na13 Na 0.879 0.75 0.8863 1 0.0
Ga23 Ga 0.6933 0.75 -0.1522 1 0.0
Na7 Na 0.2017 0.4398 0.1769 1 0.0
Na4 Na 0.3112 0.5636 0.0563 1 0.0
Ga7 Ga 0.0961 0.5777 0.0809 1 0.0
Ga20 Ga 0.5955 0.75 0.2445 1 0.0
Na10 Na 0.328 0.75 0.4592 1 0.0
Ga6 Ga 0.0116 0.4245 0.1124 1 0.0
Ga4 Ga 0.5694 0.5929 -0.0073 1 0.0
Ga5 Ga 0.8366 0.5959 0.2934 1 0.0
Ga1 Ga 0.8563 0.4311 0.0438 1 0.0
Ga3 Ga 0.1896 0.5955 0.2817 1 0.0
Ga18 Ga 0.6915 0.75 0.1452 1 0.0
Ga19 Ga 0.3332 0.75 0.1333 1 0.0
Na6 Na 0.0107 0.5593 0.2225 1 0.0
Ga10 Ga 0.9225 0.574 0.0881 1 0.0
Ga14 Ga 0.1202 0.44 0.3178 1 0.0
Ga22 Ga 0.1006 0.75 0.7429 1 0.0
Na9 Na 0.0103 0.75 0.1283 1 0.0
Ga2 Ga 0.1846 0.661 0.166 1 0.0
